data_2220478
loop_
_publ_author_name
'Akriche, Samah'
'Rzaigui, Mohamed'

_publ_section_title
;
 Bis(2-amino-3-nitropyridinium) dichromate(VI)
;
_journal_coeditor_code DN2417
_journal_issue 1
_journal_name_full 'Acta Crystallographica Section E'
_journal_page_first m123
_journal_paper_doi 10.1107/S1600536808043018
_journal_volume 65
_journal_year 2009
_chemical_formula_iupac ' (C5 H6 N3 O2)2 [Cr2 O7]'
_chemical_formula_moiety '2(C5 H6 N3 O2 +, Cr2 O7 2-'
_chemical_formula_sum 'C10 H12 Cr2 N6 O11'
_chemical_formula_weight 496.26
_chemical_name_systematic
;
Bis(2-amino-3-nitropyridinium) dichromate(VI)
;
_space_group_IT_number 15
_symmetry_cell_setting monoclinic
_symmetry_space_group_name_Hall '-C 2yc'
_symmetry_space_group_name_H-M 'C 1 2/c 1'
_atom_sites_solution_hydrogens geom
_atom_sites_solution_primary direct
_atom_sites_solution_secondary difmap
_audit_creation_method SHELXL-97
_cell_angle_alpha 90.00
_cell_angle_beta 116.71(4)
_cell_angle_gamma 90.00
_cell_formula_units_Z 4
_cell_length_a 14.799(2)
_cell_length_b 7.464(3)
_cell_length_c 17.870(5)
_cell_measurement_reflns_used 25
_cell_measurement_temperature 298
_cell_measurement_theta_max 11
_cell_measurement_theta_min 9
_cell_volume 1763.3(11)
_computing_cell_refinement 'CAD4 Express (Enraf--Nonius, 1994)'
_computing_data_collection 'CAD4 Express (Enraf--Nonius, 1994)'
_computing_data_reduction 'XCAD4 (Harms & Wocadlo, 1996)'
_computing_molecular_graphics 'Ortep32 for Windows (Farrugia, 1998); DIAMOND (Brandenburg & Putz, 2005)'
_computing_publication_material 'WinGX publication routines (Farrugia, 1999)'
_computing_structure_refinement 'SHELXL97 (Sheldrick, 2008)'
_computing_structure_solution 'SHELXS97 (Sheldrick, 2008)'
_diffrn_ambient_temperature 298
_diffrn_measured_fraction_theta_full 1.000
_diffrn_measured_fraction_theta_max 1.000
_diffrn_measurement_device '\k-geometry diffractometer'
_diffrn_measurement_device_type 'Enraf--Nonius TurboCAD-4'
_diffrn_measurement_method 'non-profiled omega scans'
_diffrn_radiation_monochromator graphite
_diffrn_radiation_source 'fine-focus sealed tube'
_diffrn_radiation_type MoK\a
_diffrn_radiation_wavelength 0.71073
_diffrn_reflns_av_R_equivalents 0.0205
_diffrn_reflns_av_sigmaI/netI 0.0361
_diffrn_reflns_limit_h_max 19
_diffrn_reflns_limit_h_min -19
_diffrn_reflns_limit_k_max 9
_diffrn_reflns_limit_k_min 0
_diffrn_reflns_limit_l_max 23
_diffrn_reflns_limit_l_min -10
_diffrn_reflns_number 3444
_diffrn_reflns_theta_full 27.97
_diffrn_reflns_theta_max 27.97
_diffrn_reflns_theta_min 2.55
_diffrn_standards_decay_% 3
_diffrn_standards_interval_time 120
_diffrn_standards_number 2
_exptl_absorpt_coefficient_mu 1.306
_exptl_absorpt_correction_type none
_exptl_crystal_colour Brown
_exptl_crystal_density_diffrn 1.869
_exptl_crystal_density_method 'not measured'
_exptl_crystal_description Diamond-shaped
_exptl_crystal_F_000 1000
_exptl_crystal_size_max 0.25
_exptl_crystal_size_mid 0.23
_exptl_crystal_size_min 0.19
_refine_diff_density_max 0.441
_refine_diff_density_min -0.373
_refine_ls_extinction_method none
_refine_ls_goodness_of_fit_ref 1.041
_refine_ls_hydrogen_treatment constr
_refine_ls_matrix_type full
_refine_ls_number_parameters 132
_refine_ls_number_reflns 2123
_refine_ls_number_restraints 0
_refine_ls_restrained_S_all 1.041
_refine_ls_R_factor_all 0.0641
_refine_ls_R_factor_gt 0.0391
_refine_ls_shift/su_max 0.002
_refine_ls_shift/su_mean 0.000
_refine_ls_structure_factor_coef Fsqd
_refine_ls_weighting_details 'calc w=1/[\s^2^(Fo^2^)+(0.0546P)^2^+0.8978P] where P=(Fo^2^+2Fc^2^)/3'
_refine_ls_weighting_scheme calc
_refine_ls_wR_factor_gt 0.0956
_refine_ls_wR_factor_ref 0.1057
_reflns_number_gt 1562
_reflns_number_total 2123
_reflns_threshold_expression I>2\s(I)
_cod_data_source_file dn2417.cif
_cod_data_source_block I
_cod_depositor_comments
;
The following automatic conversions were performed:
'_symmetry_cell_setting' value 'Monoclinic' changed to 'monoclinic'
according to '/home/saulius/struct/CIF-dictionaries/cif_core.dic'
dictionary named 'cif_core.dic' version 2.4.1 from 2010-06-29.

Automatic conversion script
Id: cif_fix_enum 1527 2010-12-29 10:47:43Z saulius 

The following automatic conversions were performed:

'_symmetry_cell_setting' value 'Monoclinic' changed to 'monoclinic'
according to /home/saulius/struct/CIF-dictionaries/cif_core.dic
dictionary named 'cif_core.dic' version 2.4.1 from 2010-06-29.

Automatic conversion script
Id: cif_fix_values 1715 2011-07-08 13:25:40Z adriana 
;
_cod_original_sg_symbol_H-M 'C 2/c'
_cod_database_code 2220478
_cod_database_fobs_code 2220478

loop_
_symmetry_equiv_pos_as_xyz
'x, y, z'
'-x, y, -z+1/2'
'x+1/2, y+1/2, z'
'-x+1/2, y+1/2, -z+1/2'
'-x, -y, -z'
'x, -y, z-1/2'
'-x+1/2, -y+1/2, -z'
'x+1/2, -y+1/2, z-1/2'

loop_
_atom_site_type_symbol
_atom_site_label
_atom_site_fract_x
_atom_site_fract_y
_atom_site_fract_z
_atom_site_U_iso_or_equiv
_atom_site_adp_type
_atom_site_calc_flag
_atom_site_refinement_flags
_atom_site_occupancy
_atom_site_disorder_assembly
_atom_site_disorder_group
Cr Cr1 0.51253(3) 0.65455(6) 0.34930(3) 0.03488(15) Uani d . 1 . .
O O1 0.5000 0.5931(6) 0.2500 0.0760(11) Uani d S 1 . .
O O2 0.63121(14) 0.6372(3) 0.41598(13) 0.0434(5) Uani d . 1 . .
O O3 0.4736(2) 0.8522(3) 0.35084(18) 0.0672(7) Uani d . 1 . .
O O4 0.44934(17) 0.5121(3) 0.37400(14) 0.0544(6) Uani d . 1 . .
O O5 0.7372(2) -0.1246(3) 0.67939(16) 0.0607(7) Uani d . 1 . .
O O6 0.6258(2) -0.0987(3) 0.55077(17) 0.0687(7) Uani d . 1 . .
N N1 0.70398(18) 0.4291(3) 0.55486(16) 0.0416(6) Uani d . 1 . .
H H1 0.6730 0.5020 0.5139 0.050 Uiso calc R 1 . .
N N2 0.58479(19) 0.2213(4) 0.47828(16) 0.0544(7) Uani d . 1 . .
H H2A 0.5568 0.3004 0.4397 0.065 Uiso calc R 1 . .
H H2B 0.5594 0.1155 0.4719 0.065 Uiso calc R 1 . .
N N3 0.69260(19) -0.0377(3) 0.61537(17) 0.0425(6) Uani d . 1 . .
C C1 0.6667(2) 0.2622(4) 0.54739(17) 0.0351(6) Uani d . 1 . .
C C2 0.72292(19) 0.1482(3) 0.61610(16) 0.0317(5) Uani d . 1 . .
C C3 0.8061(2) 0.2088(4) 0.68474(18) 0.0402(6) Uani d . 1 . .
H H3 0.8409 0.1320 0.7296 0.048 Uiso calc R 1 . .
C C4 0.8388(2) 0.3827(4) 0.6881(2) 0.0499(8) Uani d . 1 . .
H H4 0.8953 0.4252 0.7345 0.060 Uiso calc R 1 . .
C C5 0.7856(2) 0.4899(4) 0.6213(2) 0.0494(8) Uani d . 1 . .
H H5 0.8063 0.6077 0.6218 0.059 Uiso calc R 1 . .

loop_
_atom_site_aniso_label
_atom_site_aniso_U_11
_atom_site_aniso_U_22
_atom_site_aniso_U_33
_atom_site_aniso_U_12
_atom_site_aniso_U_13
_atom_site_aniso_U_23
Cr1 0.0320(2) 0.0429(3) 0.0274(2) 0.0004(2) 0.01125(17) 0.00519(19)
O1 0.073(2) 0.122(3) 0.0321(17) 0.000 0.0232(17) 0.000
O2 0.0357(9) 0.0461(11) 0.0406(11) -0.0011(9) 0.0101(9) 0.0065(9)
O3 0.0642(15) 0.0518(14) 0.0762(18) 0.0208(12) 0.0233(14) 0.0154(12)
O4 0.0483(12) 0.0604(14) 0.0583(13) -0.0093(11) 0.0272(11) 0.0052(11)
O5 0.0850(18) 0.0428(13) 0.0624(15) 0.0050(12) 0.0402(15) 0.0172(11)
O6 0.0712(16) 0.0492(13) 0.0703(17) -0.0253(12) 0.0182(14) -0.0142(12)
N1 0.0445(13) 0.0357(12) 0.0502(15) 0.0080(11) 0.0263(12) 0.0123(11)
N2 0.0428(14) 0.0691(18) 0.0389(14) -0.0034(13) 0.0072(12) 0.0105(13)
N3 0.0505(14) 0.0339(12) 0.0511(15) -0.0035(11) 0.0298(12) -0.0016(12)
C1 0.0334(12) 0.0418(15) 0.0339(14) 0.0036(12) 0.0186(11) 0.0044(12)
C2 0.0343(12) 0.0304(12) 0.0323(13) 0.0013(11) 0.0168(11) 0.0004(11)
C3 0.0407(14) 0.0429(15) 0.0327(14) 0.0044(12) 0.0128(12) 0.0036(12)
C4 0.0453(16) 0.0486(18) 0.0464(17) -0.0110(14) 0.0122(14) -0.0121(14)
C5 0.0550(18) 0.0321(15) 0.068(2) -0.0080(13) 0.0342(17) -0.0074(14)

loop_
_atom_type_symbol
_atom_type_description
_atom_type_scat_dispersion_real
_atom_type_scat_dispersion_imag
_atom_type_scat_source
C C 0.0033 0.0016 'International Tables Vol C Tables 4.2.6.8 and 6.1.1.4'
H H 0.0000 0.0000 'International Tables Vol C Tables 4.2.6.8 and 6.1.1.4'
Cr Cr 0.3209 0.6236 'International Tables Vol C Tables 4.2.6.8 and 6.1.1.4'
N N 0.0061 0.0033 'International Tables Vol C Tables 4.2.6.8 and 6.1.1.4'
O O 0.0106 0.0060 'International Tables Vol C Tables 4.2.6.8 and 6.1.1.4'

loop_
_geom_angle_atom_site_label_1
_geom_angle_atom_site_label_2
_geom_angle_atom_site_label_3
_geom_angle_site_symmetry_1
_geom_angle_site_symmetry_3
_geom_angle
_geom_angle_publ_flag
O3 Cr1 O4 . . 110.50(14) ?
O3 Cr1 O2 . . 110.01(13) ?
O4 Cr1 O2 . . 108.49(11) ?
O3 Cr1 O1 . . 112.62(17) ?
O4 Cr1 O1 . . 107.14(15) ?
O2 Cr1 O1 . . 107.93(9) ?
Cr1 O1 Cr1 2_655 . 149.8(3) ?
C5 N1 C1 . . 124.7(3) ?
C5 N1 H1 . . 117.7 ?
C1 N1 H1 . . 117.7 ?
C1 N2 H2A . . 120.0 ?
C1 N2 H2B . . 120.0 ?
H2A N2 H2B . . 120.0 ?
O5 N3 O6 . . 123.8(3) ?
O5 N3 C2 . . 117.6(3) ?
O6 N3 C2 . . 118.6(3) ?
N2 C1 N1 . . 118.1(3) ?
N2 C1 C2 . . 127.3(3) ?
N1 C1 C2 . . 114.6(2) ?
C3 C2 C1 . . 121.3(3) ?
C3 C2 N3 . . 118.2(2) ?
C1 C2 N3 . . 120.4(2) ?
C2 C3 C4 . . 120.5(3) ?
C2 C3 H3 . . 119.7 ?
C4 C3 H3 . . 119.7 ?
C5 C4 C3 . . 117.7(3) ?
C5 C4 H4 . . 121.2 ?
C3 C4 H4 . . 121.2 ?
N1 C5 C4 . . 121.1(3) ?
N1 C5 H5 . . 119.4 ?
C4 C5 H5 . . 119.4 ?

loop_
_geom_bond_atom_site_label_1
_geom_bond_atom_site_label_2
_geom_bond_site_symmetry_2
_geom_bond_distance
_geom_bond_publ_flag
Cr1 O3 . 1.588(2) ?
Cr1 O4 . 1.603(2) ?
Cr1 O2 . 1.625(2) ?
Cr1 O1 . 1.7601(14) ?
O1 Cr1 2_655 1.7601(14) ?
O5 N3 . 1.219(3) ?
O6 N3 . 1.221(4) ?
N1 C5 . 1.336(4) ?
N1 C1 . 1.344(4) ?
N1 H1 . 0.8600 ?
N2 C1 . 1.320(4) ?
N2 H2A . 0.8600 ?
N2 H2B . 0.8600 ?
N3 C2 . 1.457(3) ?
C1 C2 . 1.416(4) ?
C2 C3 . 1.366(4) ?
C3 C4 . 1.377(4) ?
C3 H3 . 0.9300 ?
C4 C5 . 1.356(5) ?
C4 H4 . 0.9300 ?
C5 H5 . 0.9300 ?

loop_
_geom_hbond_atom_site_label_D
_geom_hbond_atom_site_label_H
_geom_hbond_atom_site_label_A
_geom_hbond_site_symmetry_A
_geom_hbond_distance_DH
_geom_hbond_distance_HA
_geom_hbond_distance_DA
_geom_hbond_angle_DHA
N1 H1 O2 . 0.86 1.87 2.707(3) 164.6
N2 H2A O4 . 0.86 2.17 2.974(4) 154.7
N2 H2B O6 . 0.86 2.06 2.654(4) 125.1
N2 H2B O6 5_656 0.86 2.59 3.061(4) 115.8
C3 H3 O4 8_556 0.93 2.58 3.494(4) 166.5
C4 H4 O3 8_566 0.93 2.50 3.337(4) 149.6
C5 H5 O2 7_666 0.93 2.34 3.232(4) 159.5
